data_4502306
loop_
_publ_author_name
'Demadis, Konstantinos D.'
'Papadaki, Maria'
'Aranda, Miguel A. G.'
'Cabeza, Aurelio'
'Olivera-Pastor, Pascual'
'Sanakis, Yiannis'

_publ_section_title
;
 Stepwise Topotactic Transformations (1D to 3D) in Copper
 Carboxyphosphonate Materials: Structural Correlations
;
_journal_issue 1
_journal_name_full 'Crystal Growth &amp; Design'
_journal_page_first 357
_journal_paper_doi 10.1021/cg900943x
_journal_volume 10
_journal_year 2010
_chemical_formula_sum 'C2 Cu O8 P'
_chemical_formula_weight 246.53
_chemical_name_systematic ' ?'
_space_group_IT_number 61
_symmetry_cell_setting orthorhombic
_symmetry_space_group_name_Hall '-P 2ac 2ab'
_symmetry_space_group_name_H-M 'P b c a'
_cell_angle_alpha 90.0
_cell_angle_beta 90.0
_cell_angle_gamma 90.0
_cell_formula_units_Z 8
_cell_length_a 8.7008(5)
_cell_length_b 9.9600(6)
_cell_length_c 17.0108(9)
_cell_volume 1474.16(15)
_pd_block_id 2009-06-04T19:13|CUHPAA_1D_2H2O_AT_phase1|A.Cabeza||
_pd_phase_name CuHPAA_2H2O
_cod_data_source_file cg900943x_si_002.cif
_cod_data_source_block CUHPAA_1D_2H2O_AT_phase_1
_cod_depositor_comments
;
The following automatic conversions were performed:

'_geom_bond_publ_flag' value 'N' changed to 'n' according to
/home/saulius/struct/CIF-dictionaries/cif_core.dic dictionary named
'cif_core.dic' version 2.4.2 from 2011-04-26 (28
times).

'_geom_angle_publ_flag' value 'N' changed to 'n' according
to /home/saulius/struct/CIF-dictionaries/cif_core.dic dictionary
named 'cif_core.dic' version 2.4.2 from 2011-04-26 (21 time).

Automatic conversion script
Id: cif_fix_values 1715 2011-07-08 13:25:40Z adriana 
;
_cod_original_cell_volume 1474.14(18)
_cod_database_code 4502306

loop_
_symmetry_equiv_pos_site_id
_symmetry_equiv_pos_as_xyz
1 +x,+y,+z
2 -x+1/2,+y+1/2,+z
3 +x,-y+1/2,+z+1/2
4 -x+1/2,-y,+z+1/2
-1 -x,-y,-z
-2 +x+1/2,-y+1/2,-z
-3 -x,+y+1/2,-z+1/2
-4 +x+1/2,+y,-z+1/2

loop_
_atom_site_type_symbol
_atom_site_label
_atom_site_fract_x
_atom_site_fract_y
_atom_site_fract_z
_atom_site_occupancy
_atom_site_thermal_displace_type
_atom_site_U_iso_or_equiv
_atom_site_symmetry_multiplicity
Cu Cu 0.1246(6) 0.0463(5) 0.36435(32) 1.0 Uiso 0.01517 8
P P -0.2026(9) 0.1784(8) 0.3667(6) 1.0 Uiso 0.01137 8
O O1 0.2121(20) 0.2181(19) 0.2798(9) 1.0 Uiso 0.01031 8
O O2 0.2944(20) -0.0306(17) 0.3061(10) 1.0 Uiso 0.01031 8
O O3 0.0022(18) -0.0235(16) 0.2704(10) 1.0 Uiso 0.01031 8
O O4 -0.2534(20) 0.3197(12) 0.3893(9) 1.0 Uiso 0.01031 8
O O5 -0.3353(14) 0.0786(14) 0.3805(9) 1.0 Uiso 0.01031 8
O O6 -0.0581(15) 0.1335(16) 0.4084(9) 1.0 Uiso 0.01031 8
O Ow1 0.2650(23) 0.1148(19) 0.4499(12) 1.0 Uiso 0.01031 8
O Ow2 0.0750(22) -0.1617(19) 0.4267(11) 1.0 Uiso 0.01031 8
C C1 -0.1603(20) 0.1740(16) 0.2615(7) 1.0 Uiso 0.01031 8
C C2 0.1201(26) 0.5312(17) 0.2592(15) 1.0 Uiso 0.01031 8

loop_
_atom_type_symbol
_atom_type_number_in_cell
Cu 8.0
O 64.0
P 8.0
C 16.0

loop_
_geom_angle_atom_site_label_1
_geom_angle_atom_site_label_2
_geom_angle_atom_site_label_3
_geom_angle
_geom_angle_site_symmetry_1
_geom_angle_site_symmetry_3
_geom_angle_publ_flag
O2 Cu O3 82.1(7) 1_555 1_555 n
O2 Cu O6 171.6(7) 1_555 1_555 n
O2 Cu Ow1 92.3(8) 1_555 1_555 n
O3 Cu O6 91.6(7) 1_555 1_555 n
O3 Cu Ow1 174.0(8) 1_555 1_555 n
O6 Cu Ow1 93.7(7) 1_555 1_555 n
O4 P O5 109.9(9) 1_555 1_555 n
O4 P O6 113.3(9) 1_555 1_555 n
O4 P C1 109.2(8) 1_555 1_555 n
O5 P O6 111.1(9) 1_555 1_555 n
O5 P C1 106.5(8) 1_555 1_555 n
O6 P C1 106.6(9) 1_555 1_555 n
Cu O2 C2 125.7(13) 1_555 2_545 n
Cu O3 C2 126.0(13) 1_555 -3_556 n
Cu O6 P 128.7(10) 1_555 1_555 n
P C1 O1 109.1(10) 1_555 -4_455 n
P C1 C2 107.4(14) 1_555 -3_556 n
O1 C1 C2 111.5(12) -4_556 -3_556 n
O2 C2 O3 121.8(14) 2_555 -3_566 n
O2 C2 C1 118.4(12) 2_555 -3_566 n
O3 C2 C1 119.8(13) -3_566 -3_566 n

loop_
_geom_bond_atom_site_label_1
_geom_bond_atom_site_label_2
_geom_bond_distance
_geom_bond_site_symmetry_2
_geom_bond_publ_flag
Cu O1 2.362(17) 1_555 n
Cu O2 1.937(17) 1_555 n
Cu O3 2.043(16) 1_555 n
Cu O6 1.961(15) 1_555 n
Cu Ow1 2.019(20) 1_555 n
Cu Ow2 2.367(17) 1_555 n
P O4 1.525(9) 1_555 n
P O5 1.542(9) 1_555 n
P O6 1.511(9) 1_555 n
P C1 1.826(9) 1_555 n
O1 Cu 2.362(17) 1_555 n
O1 C1 1.385(10) -4_555 n
O2 Cu 1.937(17) 1_555 n
O2 C2 1.253(10) 2_545 n
O3 Cu 2.043(16) 1_555 n
O3 C2 1.297(9) -3_545 n
O4 P 1.525(9) 1_555 n
O5 P 1.542(9) 1_555 n
O6 Cu 1.961(15) 1_555 n
O6 P 1.511(9) 1_555 n
Ow1 Cu 2.019(20) 1_555 n
Ow2 Cu 2.367(17) 1_555 n
C1 P 1.826(9) 1_555 n
C1 O1 1.385(10) -4_455 n
C1 C2 1.506(10) -3_545 n
C2 O2 1.253(10) 2_555 n
C2 O3 1.297(9) -3_555 n
C2 C1 1.506(10) -3_555 n

loop_
_pd_block_diffractogram_id
2009-06-04T19:13|CUHPAA_1D_2H2O_AT_H_01|A.Cabeza|X'PERT
